data_7215022
loop_
_publ_author_name
'Huang, Fu-Ping'
'Li, Hai-Ye'
'Yu, Qing'
'Bian, He-Dong'
'Tian, Jin-Lei'
'Yan, Shi-Ping'
'Liao, Dai-Zheng'
'Cheng, Peng'

_publ_section_title
;
 Co(ii)/Ni(ii) coordination polymers incorporated with a bent connector:
 crystal structures and magnetic properties
;
_journal_issue 14
_journal_name_full CrystEngComm
_journal_page_first 4756
_journal_paper_doi 10.1039/c2ce25586c
_journal_volume 14
_journal_year 2012
_chemical_formula_sum 'C17 H18 N5 Ni O8'
_chemical_formula_weight 479.05
_chemical_name_systematic
;
?
;
_space_group_IT_number 2
_symmetry_cell_setting triclinic
_symmetry_space_group_name_Hall '-P 1'
_symmetry_space_group_name_H-M 'P -1'
_atom_sites_solution_hydrogens geom
_atom_sites_solution_primary direct
_atom_sites_solution_secondary difmap
_audit_creation_method SHELXL-97
_cell_angle_alpha 76.85(3)
_cell_angle_beta 77.91(3)
_cell_angle_gamma 67.61(3)
_cell_formula_units_Z 2
_cell_length_a 8.7520(18)
_cell_length_b 10.915(2)
_cell_length_c 11.035(2)
_cell_measurement_temperature 293(2)
_cell_volume 940.3(4)
_computing_structure_refinement 'SHELXL-97 (Sheldrick, 1997)'
_computing_structure_solution 'SHELXS-97 (Sheldrick, 1990)'
_diffrn_ambient_temperature 293(2)
_diffrn_measured_fraction_theta_full 0.969
_diffrn_measured_fraction_theta_max 0.969
_diffrn_radiation_monochromator graphite
_diffrn_radiation_source 'fine-focus sealed tube'
_diffrn_radiation_type MoK\a
_diffrn_radiation_wavelength 0.71073
_diffrn_reflns_av_R_equivalents 0.0257
_diffrn_reflns_av_sigmaI/netI 0.0443
_diffrn_reflns_limit_h_max 11
_diffrn_reflns_limit_h_min -11
_diffrn_reflns_limit_k_max 14
_diffrn_reflns_limit_k_min -14
_diffrn_reflns_limit_l_max 14
_diffrn_reflns_limit_l_min -13
_diffrn_reflns_number 6610
_diffrn_reflns_theta_full 27.48
_diffrn_reflns_theta_max 27.48
_diffrn_reflns_theta_min 3.02
_exptl_absorpt_coefficient_mu 1.092
_exptl_absorpt_correction_T_max 0.9496
_exptl_absorpt_correction_T_min 0.8182
_exptl_absorpt_correction_type multi-scan
_exptl_absorpt_process_details sadabs
_exptl_crystal_density_diffrn 1.692
_exptl_crystal_density_method 'not measured'
_exptl_crystal_F_000 494
_exptl_crystal_size_max 0.20
_exptl_crystal_size_mid 0.12
_exptl_crystal_size_min 0.05
_refine_diff_density_max 0.496
_refine_diff_density_min -0.558
_refine_diff_density_rms 0.110
_refine_ls_extinction_method none
_refine_ls_goodness_of_fit_ref 1.081
_refine_ls_hydrogen_treatment constr
_refine_ls_matrix_type full
_refine_ls_number_parameters 283
_refine_ls_number_reflns 4193
_refine_ls_number_restraints 3
_refine_ls_restrained_S_all 1.082
_refine_ls_R_factor_all 0.0636
_refine_ls_R_factor_gt 0.0475
_refine_ls_shift/su_max 0.000
_refine_ls_shift/su_mean 0.000
_refine_ls_structure_factor_coef Fsqd
_refine_ls_weighting_details 'calc w=1/[\s^2^(Fo^2^)+(0.0608P)^2^+1.0000P] where P=(Fo^2^+2Fc^2^)/3'
_refine_ls_weighting_scheme calc
_refine_ls_wR_factor_gt 0.1176
_refine_ls_wR_factor_ref 0.1247
_reflns_number_gt 3446
_reflns_number_total 4193
_reflns_threshold_expression >2sigma(I)
_cod_data_source_file c2ce25586c.txt
_cod_data_source_block 4
_cod_original_cell_volume 940.3(3)
_cod_original_sg_symbol_H-M p-1
_cod_database_code 7215022

loop_
_symmetry_equiv_pos_as_xyz
'x, y, z'
'-x, -y, -z'

loop_
_atom_site_label
_atom_site_type_symbol
_atom_site_fract_x
_atom_site_fract_y
_atom_site_fract_z
_atom_site_U_iso_or_equiv
_atom_site_adp_type
_atom_site_occupancy
_atom_site_symmetry_multiplicity
_atom_site_calc_flag
_atom_site_refinement_flags
Ni1 Ni 0.5000 0.5000 0.5000 0.01555(15) Uani 1 2 d S
Ni2 Ni 0.5000 0.0000 0.5000 0.01710(15) Uani 1 2 d S
O4 O 0.8911(3) 0.0000(4) 0.1981(2) 0.0467(8) Uani 1 1 d .
O5 O 0.3231(3) 0.4212(2) 0.6079(2) 0.0250(5) Uani 1 1 d .
O1 O 0.6679(3) 0.3128(2) 0.4810(2) 0.0189(5) Uani 1 1 d .
O3 O 0.6756(3) -0.0067(2) 0.3415(2) 0.0265(5) Uani 1 1 d .
O2 O 0.5311(3) 0.1686(2) 0.5327(2) 0.0226(5) Uani 1 1 d .
C1 C 0.6626(4) 0.1961(3) 0.5044(3) 0.0152(6) Uani 1 1 d .
C2 C 0.8337(3) 0.0875(3) 0.5012(3) 0.0142(6) Uani 1 1 d .
C4 C 0.8170(4) 0.0045(3) 0.3079(3) 0.0211(7) Uani 1 1 d .
C15 C -0.2016(4) 0.7656(3) -0.4112(3) 0.0224(7) Uani 1 1 d .
H15A H -0.1948 0.7426 -0.4888 0.027 Uiso 1 1 calc R
C14 C -0.0789(4) 0.6883(3) -0.3369(3) 0.0233(7) Uani 1 1 d .
H14A H 0.0097 0.6159 -0.3648 0.028 Uiso 1 1 calc R
N5 N -0.3297(3) 0.8721(3) -0.3767(2) 0.0190(5) Uani 1 1 d .
C16 C -0.3390(4) 0.9016(3) -0.2633(3) 0.0245(7) Uani 1 1 d .
H16A H -0.4285 0.9749 -0.2379 0.029 Uiso 1 1 calc R
C17 C -0.2239(4) 0.8296(4) -0.1830(3) 0.0263(7) Uani 1 1 d .
H17A H -0.2355 0.8537 -0.1050 0.032 Uiso 1 1 calc R
C13 C -0.0892(4) 0.7200(3) -0.2196(3) 0.0198(6) Uani 1 1 d .
N1 N 0.3863(3) 0.5023(3) 0.3466(2) 0.0194(5) Uani 1 1 d .
C10 C 0.2331(4) 0.5888(3) 0.3319(3) 0.0245(7) Uani 1 1 d .
H10A H 0.1732 0.6375 0.3962 0.029 Uiso 1 1 calc R
C6 C 0.4657(4) 0.4253(3) 0.2575(3) 0.0228(7) Uani 1 1 d .
H6 H 0.5695 0.3596 0.2687 0.027 Uiso 1 1 calc R
N4 N 0.1655(3) 0.5319(3) -0.1734(2) 0.0229(6) Uani 1 1 d .
N3 N 0.2522(3) 0.4838(3) -0.0748(2) 0.0235(6) Uani 1 1 d .
C5 C 1.0739(4) -0.0754(3) 0.4059(3) 0.0163(6) Uani 1 1 d .
N2 N 0.0398(3) 0.6586(3) -0.0216(2) 0.0222(6) Uani 1 1 d .
C11 C 0.1774(4) 0.5597(3) 0.0149(3) 0.0210(7) Uani 1 1 d .
C8 C 0.2456(4) 0.5353(3) 0.1318(3) 0.0212(7) Uani 1 1 d .
C9 C 0.1582(4) 0.6103(3) 0.2276(3) 0.0249(7) Uani 1 1 d .
H9A H 0.0518 0.6734 0.2209 0.030 Uiso 1 1 calc R
C3 C 0.9093(4) 0.0092(3) 0.4058(3) 0.0158(6) Uani 1 1 d .
C7 C 0.3999(4) 0.4394(3) 0.1502(3) 0.0245(7) Uani 1 1 d .
H7 H 0.4592 0.3845 0.0903 0.029 Uiso 1 1 calc R
C12 C 0.0391(4) 0.6372(3) -0.1383(3) 0.0208(7) Uani 1 1 d .
O8 O 0.2023(4) 0.9106(4) 0.0455(3) 0.0735(12) Uani 1 1 d .
O7 O 0.4954(4) 0.7432(4) 0.1132(4) 0.0720(11) Uani 1 1 d .
O6 O 0.2524(5) 0.1956(3) 0.8431(4) 0.0683(10) Uani 1 1 d D
H7B H 0.5111 0.7928 0.1554 0.082 Uiso 1 1 d R
H5A H 0.3693 0.3321 0.6210 0.082 Uiso 1 1 d R
H5 H 1.1187 -0.1278 0.3466 0.082 Uiso 1 1 d R
H8A H 0.1191 0.9316 0.0959 0.082 Uiso 1 1 d R
H6A H 0.1711 0.1930 0.8946 0.082 Uiso 1 1 d RD
H8B H 0.1837 0.9217 -0.0153 0.082 Uiso 1 1 d R
H3 H 0.3372 0.4112 -0.0774 0.082 Uiso 1 1 d R
H7A H 0.4099 0.7957 0.0885 0.082 Uiso 1 1 d R
H5B H 0.2737 0.4478 0.6749 0.082 Uiso 1 1 d R
H6B H 0.2377 0.1975 0.7649 0.082 Uiso 1 1 d RD

loop_
_atom_site_aniso_label
_atom_site_aniso_U_11
_atom_site_aniso_U_22
_atom_site_aniso_U_33
_atom_site_aniso_U_23
_atom_site_aniso_U_13
_atom_site_aniso_U_12
Ni1 0.0156(3) 0.0135(3) 0.0168(3) -0.0031(2) -0.0060(2) -0.0020(2)
Ni2 0.0152(3) 0.0168(3) 0.0204(3) -0.0023(2) -0.0080(2) -0.0043(2)
O4 0.0298(14) 0.095(2) 0.0191(13) -0.0173(14) -0.0012(11) -0.0228(16)
O5 0.0251(12) 0.0244(12) 0.0230(12) -0.0046(10) -0.0004(9) -0.0068(10)
O1 0.0188(11) 0.0120(10) 0.0247(11) -0.0022(8) -0.0065(9) -0.0025(9)
O3 0.0209(12) 0.0395(14) 0.0241(12) -0.0075(10) -0.0067(9) -0.0129(11)
O2 0.0143(11) 0.0171(11) 0.0372(13) -0.0084(10) -0.0046(9) -0.0038(9)
C1 0.0161(14) 0.0165(14) 0.0137(13) -0.0069(11) -0.0076(11) -0.0013(12)
C2 0.0120(13) 0.0121(13) 0.0192(14) -0.0026(11) -0.0042(11) -0.0037(11)
C4 0.0188(15) 0.0246(16) 0.0199(15) -0.0066(13) -0.0060(12) -0.0042(13)
C15 0.0243(16) 0.0264(17) 0.0179(15) -0.0018(13) -0.0092(12) -0.0082(14)
C14 0.0196(16) 0.0234(17) 0.0221(16) -0.0017(13) -0.0079(13) -0.0008(13)
N5 0.0176(13) 0.0198(13) 0.0200(13) -0.0010(10) -0.0095(10) -0.0046(11)
C16 0.0218(16) 0.0257(17) 0.0240(17) -0.0059(13) -0.0089(13) -0.0021(14)
C17 0.0276(18) 0.0308(18) 0.0211(16) -0.0081(14) -0.0082(13) -0.0060(15)
C13 0.0192(15) 0.0220(16) 0.0182(15) 0.0027(12) -0.0087(12) -0.0074(13)
N1 0.0212(13) 0.0189(13) 0.0192(13) -0.0017(10) -0.0088(10) -0.0058(11)
C10 0.0246(17) 0.0243(17) 0.0257(17) -0.0076(14) -0.0100(13) -0.0046(14)
C6 0.0185(15) 0.0239(16) 0.0232(16) -0.0018(13) -0.0079(12) -0.0030(13)
N4 0.0198(13) 0.0280(15) 0.0176(13) -0.0018(11) -0.0097(11) -0.0021(12)
N3 0.0190(13) 0.0310(15) 0.0192(13) -0.0046(11) -0.0082(11) -0.0041(12)
C5 0.0154(14) 0.0159(14) 0.0180(14) -0.0040(11) -0.0049(11) -0.0039(12)
N2 0.0224(14) 0.0247(14) 0.0201(13) -0.0033(11) -0.0089(11) -0.0060(11)
C11 0.0204(16) 0.0243(16) 0.0186(15) -0.0018(12) -0.0064(12) -0.0069(13)
C8 0.0234(16) 0.0230(16) 0.0189(15) 0.0004(12) -0.0081(12) -0.0094(13)
C9 0.0198(16) 0.0243(17) 0.0281(17) -0.0055(14) -0.0117(13) 0.0001(13)
C3 0.0151(14) 0.0136(14) 0.0192(15) -0.0023(11) -0.0041(11) -0.0049(11)
C7 0.0240(17) 0.0278(18) 0.0197(16) -0.0047(13) -0.0062(13) -0.0049(14)
C12 0.0204(15) 0.0276(17) 0.0161(15) 0.0006(13) -0.0075(12) -0.0098(14)
O8 0.0355(17) 0.114(3) 0.0417(19) -0.007(2) -0.0138(14) 0.0070(19)
O7 0.0400(19) 0.052(2) 0.111(3) -0.016(2) -0.0223(19) 0.0049(16)
O6 0.078(3) 0.057(2) 0.085(3) -0.0218(19) -0.038(2) -0.020(2)

loop_
_atom_type_symbol
_atom_type_description
_atom_type_scat_dispersion_real
_atom_type_scat_dispersion_imag
_atom_type_scat_source
C C 0.0033 0.0016 'International Tables Vol C Tables 4.2.6.8 and 6.1.1.4'
H H 0.0000 0.0000 'International Tables Vol C Tables 4.2.6.8 and 6.1.1.4'
N N 0.0061 0.0033 'International Tables Vol C Tables 4.2.6.8 and 6.1.1.4'
Ni Ni 0.3393 1.1124 'International Tables Vol C Tables 4.2.6.8 and 6.1.1.4'
O O 0.0106 0.0060 'International Tables Vol C Tables 4.2.6.8 and 6.1.1.4'

loop_
_geom_angle_atom_site_label_1
_geom_angle_atom_site_label_2
_geom_angle_atom_site_label_3
_geom_angle
_geom_angle_site_symmetry_1
_geom_angle_site_symmetry_3
_geom_angle_publ_flag
O1 Ni1 O1 180.000(1) 2_666 . y
O1 Ni1 O5 91.66(9) 2_666 2_666 y
O1 Ni1 O5 88.34(9) . 2_666 y
O1 Ni1 O5 88.34(9) 2_666 . y
O1 Ni1 O5 91.66(9) . . y
O5 Ni1 O5 180.00(11) 2_666 . y
O1 Ni1 N1 90.83(10) 2_666 2_666 y
O1 Ni1 N1 89.17(10) . 2_666 y
O5 Ni1 N1 84.13(10) 2_666 2_666 y
O5 Ni1 N1 95.87(10) . 2_666 y
O1 Ni1 N1 89.17(10) 2_666 . y
O1 Ni1 N1 90.83(10) . . y
O5 Ni1 N1 95.87(10) 2_666 . y
O5 Ni1 N1 84.13(10) . . y
N1 Ni1 N1 180.000(1) 2_666 . y
O3 Ni2 O3 180.0 2_656 . y
O3 Ni2 O2 90.01(10) 2_656 . y
O3 Ni2 O2 89.99(10) . . y
O3 Ni2 O2 89.99(10) 2_656 2_656 y
O3 Ni2 O2 90.01(10) . 2_656 y
O2 Ni2 O2 180.0 . 2_656 y
O3 Ni2 N5 95.55(10) 2_656 2_565 y
O3 Ni2 N5 84.45(10) . 2_565 y
O2 Ni2 N5 88.34(10) . 2_565 y
O2 Ni2 N5 91.66(10) 2_656 2_565 y
O3 Ni2 N5 84.45(10) 2_656 1_646 y
O3 Ni2 N5 95.55(10) . 1_646 y
O2 Ni2 N5 91.66(10) . 1_646 y
O2 Ni2 N5 88.34(10) 2_656 1_646 y
N5 Ni2 N5 180.0 2_565 1_646 y
Ni1 O5 H5A 108.4 . . ?
Ni1 O5 H5B 119.8 . . ?
H5A O5 H5B 109.9 . . ?
C1 O1 Ni1 135.37(19) . . ?
C4 O3 Ni2 138.9(2) . . ?
C1 O2 Ni2 126.49(19) . . ?
O2 C1 O1 125.0(3) . . ?
O2 C1 C2 121.9(3) . . ?
O1 C1 C2 113.1(2) . . ?
C5 C2 C3 118.6(3) 2_756 . ?
C5 C2 C1 116.3(3) 2_756 . ?
C3 C2 C1 124.8(3) . . ?
O4 C4 O3 123.1(3) . . ?
O4 C4 C3 117.8(3) . . ?
O3 C4 C3 118.8(3) . . ?
N5 C15 C14 122.9(3) . . ?
N5 C15 H15A 118.6 . . ?
C14 C15 H15A 118.6 . . ?
C15 C14 C13 119.2(3) . . ?
C15 C14 H14A 120.4 . . ?
C13 C14 H14A 120.4 . . ?
C15 N5 C16 117.5(3) . . ?
C15 N5 Ni2 121.8(2) . 1_464 ?
C16 N5 Ni2 120.4(2) . 1_464 ?
N5 C16 C17 123.5(3) . . ?
N5 C16 H16A 118.3 . . ?
C17 C16 H16A 118.3 . . ?
C16 C17 C13 119.0(3) . . ?
C16 C17 H17A 120.5 . . ?
C13 C17 H17A 120.5 . . ?
C17 C13 C14 117.9(3) . . ?
C17 C13 C12 122.2(3) . . ?
C14 C13 C12 119.9(3) . . ?
C10 N1 C6 117.1(3) . . ?
C10 N1 Ni1 119.8(2) . . ?
C6 N1 Ni1 123.0(2) . . ?
N1 C10 C9 124.0(3) . . ?
N1 C10 H10A 118.0 . . ?
C9 C10 H10A 118.0 . . ?
N1 C6 C7 122.7(3) . . ?
N1 C6 H6 118.6 . . ?
C7 C6 H6 118.6 . . ?
C12 N4 N3 103.7(3) . . ?
C11 N3 N4 109.8(3) . . ?
C11 N3 H3 132.0 . . ?
N4 N3 H3 118.1 . . ?
C3 C5 C2 122.2(3) . 2_756 ?
C3 C5 H5 118.0 . . ?
C2 C5 H5 119.7 2_756 . ?
C11 N2 C12 102.9(3) . . ?
N3 C11 N2 109.9(3) . . ?
N3 C11 C8 122.6(3) . . ?
N2 C11 C8 127.5(3) . . ?
C7 C8 C9 117.8(3) . . ?
C7 C8 C11 121.1(3) . . ?
C9 C8 C11 121.1(3) . . ?
C10 C9 C8 118.5(3) . . ?
C10 C9 H9A 120.8 . . ?
C8 C9 H9A 120.8 . . ?
C5 C3 C2 119.1(3) . . ?
C5 C3 C4 117.6(3) . . ?
C2 C3 C4 123.1(3) . . ?
C6 C7 C8 119.7(3) . . ?
C6 C7 H7 120.1 . . ?
C8 C7 H7 120.1 . . ?
N4 C12 N2 113.7(3) . . ?
N4 C12 C13 121.7(3) . . ?
N2 C12 C13 124.6(3) . . ?
H8A O8 H8B 112.1 . . ?
H7B O7 H7A 98.2 . . ?
H6A O6 H6B 112.7 . . ?

loop_
_geom_bond_atom_site_label_1
_geom_bond_atom_site_label_2
_geom_bond_distance
_geom_bond_site_symmetry_2
_geom_bond_publ_flag
Ni1 O1 2.039(2) 2_666 y
Ni1 O1 2.039(2) . y
Ni1 O5 2.081(2) 2_666 y
Ni1 O5 2.081(2) . y
Ni1 N1 2.127(3) 2_666 y
Ni1 N1 2.127(3) . y
Ni2 O3 2.068(2) 2_656 y
Ni2 O3 2.068(2) . y
Ni2 O2 2.077(2) . y
Ni2 O2 2.077(2) 2_656 y
Ni2 N5 2.103(3) 2_565 y
Ni2 N5 2.103(3) 1_646 y
O4 C4 1.251(4) . ?
O5 H5A 0.8895 . ?
O5 H5B 0.8280 . ?
O1 C1 1.258(4) . ?
O3 C4 1.259(4) . ?
O2 C1 1.258(4) . ?
C1 C2 1.515(4) . ?
C2 C5 1.389(4) 2_756 ?
C2 C3 1.401(4) . ?
C4 C3 1.499(4) . ?
C15 N5 1.335(4) . ?
C15 C14 1.379(4) . ?
C15 H15A 0.9300 . ?
C14 C13 1.390(5) . ?
C14 H14A 0.9300 . ?
N5 C16 1.340(4) . ?
N5 Ni2 2.103(3) 1_464 ?
C16 C17 1.369(5) . ?
C16 H16A 0.9300 . ?
C17 C13 1.390(5) . ?
C17 H17A 0.9300 . ?
C13 C12 1.471(4) . ?
N1 C10 1.331(4) . ?
N1 C6 1.343(4) . ?
C10 C9 1.373(5) . ?
C10 H10A 0.9300 . ?
C6 C7 1.376(5) . ?
C6 H6 0.9300 . ?
N4 C12 1.322(4) . ?
N4 N3 1.348(4) . ?
N3 C11 1.335(4) . ?
N3 H3 0.8574 . ?
C5 C3 1.384(4) . ?
C5 C2 1.389(4) 2_756 ?
C5 H5 0.8946 . ?
N2 C11 1.339(4) . ?
N2 C12 1.362(4) . ?
C11 C8 1.463(4) . ?
C8 C7 1.379(5) . ?
C8 C9 1.396(5) . ?
C9 H9A 0.9300 . ?
C7 H7 0.9300 . ?
O8 H8A 0.8077 . ?
O8 H8B 0.6968 . ?
O7 H7B 0.8522 . ?
O7 H7A 0.8072 . ?
O6 H6A 0.8183 . ?
O6 H6B 0.8932 . ?

loop_
_geom_torsion_atom_site_label_1
_geom_torsion_atom_site_label_2
_geom_torsion_atom_site_label_3
_geom_torsion_atom_site_label_4
_geom_torsion
_geom_torsion_site_symmetry_1
_geom_torsion_site_symmetry_4
O1 Ni1 O1 C1 122(100) 2_666 .
O5 Ni1 O1 C1 -169.1(3) 2_666 .
O5 Ni1 O1 C1 10.9(3) . .
N1 Ni1 O1 C1 106.8(3) 2_666 .
N1 Ni1 O1 C1 -73.2(3) . .
O3 Ni2 O3 C4 -70(100) 2_656 .
O2 Ni2 O3 C4 44.1(3) . .
O2 Ni2 O3 C4 -135.9(3) 2_656 .
N5 Ni2 O3 C4 132.4(4) 2_565 .
N5 Ni2 O3 C4 -47.6(4) 1_646 .
O3 Ni2 O2 C1 149.4(3) 2_656 .
O3 Ni2 O2 C1 -30.6(3) . .
O2 Ni2 O2 C1 31(100) 2_656 .
N5 Ni2 O2 C1 -115.0(3) 2_565 .
N5 Ni2 O2 C1 65.0(3) 1_646 .
Ni2 O2 C1 O1 152.2(2) . .
Ni2 O2 C1 C2 -30.6(4) . .
Ni1 O1 C1 O2 11.4(5) . .
Ni1 O1 C1 C2 -165.98(19) . .
O2 C1 C2 C5 -110.8(3) . 2_756
O1 C1 C2 C5 66.7(3) . 2_756
O2 C1 C2 C3 75.7(4) . .
O1 C1 C2 C3 -106.8(3) . .
Ni2 O3 C4 O4 -177.1(3) . .
Ni2 O3 C4 C3 9.4(5) . .
N5 C15 C14 C13 1.3(5) . .
C14 C15 N5 C16 -1.6(5) . .
C14 C15 N5 Ni2 173.2(2) . 1_464
C15 N5 C16 C17 0.8(5) . .
Ni2 N5 C16 C17 -174.0(3) 1_464 .
N5 C16 C17 C13 0.1(5) . .
C16 C17 C13 C14 -0.4(5) . .
C16 C17 C13 C12 -179.6(3) . .
C15 C14 C13 C17 -0.3(5) . .
C15 C14 C13 C12 179.0(3) . .
O1 Ni1 N1 C10 -18.4(2) 2_666 .
O1 Ni1 N1 C10 161.6(2) . .
O5 Ni1 N1 C10 -110.0(2) 2_666 .
O5 Ni1 N1 C10 70.0(2) . .
N1 Ni1 N1 C10 122(100) 2_666 .
O1 Ni1 N1 C6 157.4(3) 2_666 .
O1 Ni1 N1 C6 -22.6(3) . .
O5 Ni1 N1 C6 65.8(3) 2_666 .
O5 Ni1 N1 C6 -114.2(3) . .
N1 Ni1 N1 C6 -63(100) 2_666 .
C6 N1 C10 C9 -5.1(5) . .
Ni1 N1 C10 C9 171.0(3) . .
C10 N1 C6 C7 4.6(5) . .
Ni1 N1 C6 C7 -171.3(2) . .
C12 N4 N3 C11 0.0(4) . .
N4 N3 C11 N2 0.3(4) . .
N4 N3 C11 C8 -177.8(3) . .
C12 N2 C11 N3 -0.5(3) . .
C12 N2 C11 C8 177.4(3) . .
N3 C11 C8 C7 6.1(5) . .
N2 C11 C8 C7 -171.7(3) . .
N3 C11 C8 C9 -175.3(3) . .
N2 C11 C8 C9 6.9(5) . .
N1 C10 C9 C8 1.5(5) . .
C7 C8 C9 C10 2.7(5) . .
C11 C8 C9 C10 -175.9(3) . .
C2 C5 C3 C2 1.2(5) 2_756 .
C2 C5 C3 C4 -174.3(3) 2_756 .
C5 C2 C3 C5 -1.2(5) 2_756 .
C1 C2 C3 C5 172.2(3) . .
C5 C2 C3 C4 174.1(3) 2_756 .
C1 C2 C3 C4 -12.5(5) . .
O4 C4 C3 C5 -43.4(4) . .
O3 C4 C3 C5 130.5(3) . .
O4 C4 C3 C2 141.3(3) . .
O3 C4 C3 C2 -44.9(4) . .
N1 C6 C7 C8 -0.5(5) . .
C9 C8 C7 C6 -3.2(5) . .
C11 C8 C7 C6 175.5(3) . .
N3 N4 C12 N2 -0.4(4) . .
N3 N4 C12 C13 -179.6(3) . .
C11 N2 C12 N4 0.6(4) . .
C11 N2 C12 C13 179.8(3) . .
C17 C13 C12 N4 179.0(3) . .
C14 C13 C12 N4 -0.2(5) . .
C17 C13 C12 N2 -0.1(5) . .
C14 C13 C12 N2 -179.3(3) . .
